data_1522843
loop_
_publ_author_name
'Schefer, J.'
'Haelg, W.'
'Fischer, P.'
'Stucki, F.'
'Schlapbach, L.'
'Didisheim, J.J.'
'Yvon, K.'

_publ_section_title
;
 New structure results for hydrides and deuterides of the hydrogen storage
 material Mg2 Ni
;
_journal_name_full 'Journal of the Less-Common Metals'
_journal_page_first 65
_journal_page_last 73
_journal_volume 74
_journal_year 1980
_chemical_formula_sum 'Mg2 Ni'
_space_group_IT_number 180
_symmetry_space_group_name_Hall 'P 62 2 (0 0 4)'
_symmetry_space_group_name_H-M 'P 62 2 2'
_cell_angle_alpha 90
_cell_angle_beta 90
_cell_angle_gamma 120
_cell_formula_units_Z 6
_cell_length_a 5.198
_cell_length_b 5.198
_cell_length_c 13.21
_cell_volume 309.105
_citation_journal_id_ASTM JCOMAH
_cod_data_source_file Schefer_JCOMAH_1980_1123.cif
_cod_data_source_block Mg2Ni1
_cod_original_sg_symbol_Hall 'P 62 2 (x,y,z+1/3)'
_cod_original_formula_sum 'Mg2 Ni1'
_cod_database_code 1522843

loop_
_symmetry_equiv_pos_as_xyz
x,y,z
x-y,x,z+1/3
-y,x-y,z+2/3
-x,-y,z
-x+y,-x,z+1/3
y,-x+y,z+2/3
-y,-x,-z+2/3
x-y,-y,-z
x,x-y,-z+1/3
y,x,-z+2/3
-x+y,y,-z
-x,-x+y,-z+1/3

loop_
_atom_site_label
_atom_site_type_symbol
_atom_site_fract_x
_atom_site_fract_y
_atom_site_fract_z
_atom_site_occupancy
_atom_site_U_iso_or_equiv
Mg2 Mg 0.163 0.326 0 1 0.0
Ni1 Ni 0 0 0.5 1 0.0
Ni2 Ni 0.5 0 0.5 1 0.0
Mg1 Mg 0.5 0 0.1141 1 0.0
